data_4066019
loop_
_publ_author_name
'Delferro, Massimiliano'
'McInnis, Jennifer P.'
'Marks, Tobin J.'

_publ_section_title
;
 Ethylene Polymerization Characteristics of an Electron-Deficient
 Nickel(II) Phenoxyiminato Catalyst Modulated by Non-Innocent
 Intramolecular Hydrogen Bonding&#x2020;
;
_journal_issue 21
_journal_name_full Organometallics
_journal_page_first 5040
_journal_paper_doi 10.1021/om100251j
_journal_volume 29
_journal_year 2010
_chemical_formula_moiety 'C36 H41 N O2'
_chemical_formula_sum 'C36 H41 N O2'
_chemical_formula_weight 519.70
_chemical_name_systematic
; 
 ? 
;
_space_group_IT_number 2
_symmetry_cell_setting triclinic
_symmetry_Int_Tables_number 2
_symmetry_space_group_name_Hall '-P 1'
_symmetry_space_group_name_H-M 'P -1'
_atom_sites_solution_hydrogens geom
_atom_sites_solution_primary direct
_atom_sites_solution_secondary difmap
_audit_creation_method SHELXL-97
_cell_angle_alpha 100.3540(10)
_cell_angle_beta 102.2990(10)
_cell_angle_gamma 95.6430(10)
_cell_formula_units_Z 2
_cell_length_a 9.6595(2)
_cell_length_b 11.1247(2)
_cell_length_c 14.6231(3)
_cell_measurement_reflns_used 2228
_cell_measurement_temperature 170(2)
_cell_measurement_theta_max 23.994
_cell_measurement_theta_min 2.6056
_cell_volume 1494.98(5)
_computing_cell_refinement 'SAINT V7.56A integration software'
_computing_data_collection 'Bruker APEX2 software'
_computing_data_reduction 'SORTAV (Blessing, 1995)'
_computing_molecular_graphics 'Ortep-3 for Windows (Farrugia, 1997)'
_computing_publication_material 'WinGX publication routines (Farrugia, 1999)'
_computing_structure_refinement 'SHELXL-97 (Sheldrick, 1997)'
_computing_structure_solution 'SIR92 (Giacovazzo et al, 1993)'
_diffrn_ambient_temperature 170(2)
_diffrn_measured_fraction_theta_full 0.993
_diffrn_measured_fraction_theta_max 0.993
_diffrn_measurement_device_type 'Bruker APEX-II'
_diffrn_measurement_method 'omega scan'
_diffrn_radiation_monochromator graphite
_diffrn_radiation_source 'fine-focus sealed tube'
_diffrn_radiation_type MoK\a
_diffrn_radiation_wavelength 0.71073
_diffrn_reflns_av_R_equivalents 0.0966
_diffrn_reflns_av_sigmaI/netI 0.1232
_diffrn_reflns_limit_h_max 11
_diffrn_reflns_limit_h_min -12
_diffrn_reflns_limit_k_max 13
_diffrn_reflns_limit_k_min -13
_diffrn_reflns_limit_l_max 18
_diffrn_reflns_limit_l_min -18
_diffrn_reflns_number 18359
_diffrn_reflns_theta_full 26.38
_diffrn_reflns_theta_max 26.38
_diffrn_reflns_theta_min 1.46
_diffrn_standards_decay_% none
_diffrn_standards_interval_count 100
_diffrn_standards_number 1
_exptl_absorpt_coefficient_mu 0.070
_exptl_absorpt_correction_T_max 1.000
_exptl_absorpt_correction_T_min 0.839
_exptl_absorpt_correction_type multi-scan
_exptl_absorpt_process_details 'sadabs Bruker'
_exptl_crystal_colour yellow
_exptl_crystal_density_diffrn 1.154
_exptl_crystal_density_method 'not measured'
_exptl_crystal_description prism
_exptl_crystal_F_000 560
_exptl_crystal_size_max 0.33
_exptl_crystal_size_mid 0.11
_exptl_crystal_size_min 0.09
_refine_diff_density_max 0.249
_refine_diff_density_min -0.279
_refine_diff_density_rms 0.071
_refine_ls_extinction_method none
_refine_ls_goodness_of_fit_ref 1.049
_refine_ls_hydrogen_treatment mixed
_refine_ls_matrix_type full
_refine_ls_number_parameters 356
_refine_ls_number_reflns 6075
_refine_ls_number_restraints 0
_refine_ls_restrained_S_all 1.049
_refine_ls_R_factor_all 0.1063
_refine_ls_R_factor_gt 0.0490
_refine_ls_shift/su_max 0.000
_refine_ls_shift/su_mean 0.000
_refine_ls_structure_factor_coef Fsqd
_refine_ls_weighting_details 'calc w=1/[\s^2^(Fo^2^)+(0.0402P)^2^+0.0000P] where P=(Fo^2^+2Fc^2^)/3'
_refine_ls_weighting_scheme calc
_refine_ls_wR_factor_gt 0.0995
_refine_ls_wR_factor_ref 0.1418
_reflns_number_gt 3110
_reflns_number_total 6075
_reflns_threshold_expression >2sigma(I)
_cod_data_source_file om100251j_si_001.cif
_cod_data_source_block shelxl
_cod_original_sg_symbol_H-M P-1
_cod_database_code 4066019

loop_
_symmetry_equiv_pos_as_xyz
'x, y, z'
'-x, -y, -z'

loop_
_atom_site_label
_atom_site_type_symbol
_atom_site_fract_x
_atom_site_fract_y
_atom_site_fract_z
_atom_site_U_iso_or_equiv
_atom_site_adp_type
_atom_site_occupancy
_atom_site_symmetry_multiplicity
_atom_site_calc_flag
_atom_site_refinement_flags
O2 O 0.1841(2) 0.96621(15) 0.52932(12) 0.0252(5) Uani 1 1 d .
H2 H 0.1082 0.9488 0.4887 0.038 Uiso 1 1 calc R
H11 H 0.083(2) 0.594(2) 0.1589(15) 0.006(6) Uiso 1 1 d .
C1 C 0.1482(3) 0.7410(2) 0.37911(17) 0.0170(6) Uani 1 1 d .
C2 C 0.1711(3) 0.6700(2) 0.29595(17) 0.0168(6) Uani 1 1 d .
C3 C 0.3059(3) 0.6352(2) 0.29621(17) 0.0177(6) Uani 1 1 d .
H3 H 0.3202 0.5883 0.2405 0.021 Uiso 1 1 calc R
C4 C 0.4194(3) 0.6674(2) 0.37600(17) 0.0181(6) Uani 1 1 d .
C5 C 0.3911(3) 0.7368(2) 0.45863(17) 0.0186(6) Uani 1 1 d .
H5 H 0.4649 0.7588 0.5136 0.022 Uiso 1 1 calc R
C6 C 0.2591(3) 0.7745(2) 0.46291(17) 0.0169(6) Uani 1 1 d .
C7 C 0.5667(3) 0.6312(2) 0.37138(17) 0.0216(6) Uani 1 1 d .
C8 C 0.5545(3) 0.4898(3) 0.34929(19) 0.0315(8) Uani 1 1 d .
H8A H 0.4835 0.4568 0.2909 0.047 Uiso 1 1 calc R
H8B H 0.5270 0.4580 0.4007 0.047 Uiso 1 1 calc R
H8C H 0.6452 0.4660 0.3425 0.047 Uiso 1 1 calc R
C9 C 0.6181(3) 0.6806(3) 0.29139(18) 0.0280(7) Uani 1 1 d .
H9A H 0.5491 0.6494 0.2318 0.042 Uiso 1 1 calc R
H9B H 0.7084 0.6543 0.2867 0.042 Uiso 1 1 calc R
H9C H 0.6289 0.7692 0.3055 0.042 Uiso 1 1 calc R
C10 C 0.6798(3) 0.6822(3) 0.46493(19) 0.0326(8) Uani 1 1 d .
H10A H 0.7699 0.6567 0.4585 0.049 Uiso 1 1 calc R
H10B H 0.6507 0.6512 0.5161 0.049 Uiso 1 1 calc R
H10C H 0.6895 0.7707 0.4788 0.049 Uiso 1 1 calc R
C11 C 0.0599(3) 0.6364(2) 0.20858(19) 0.0189(6) Uani 1 1 d .
C12 C -0.1708(3) 0.6258(2) 0.11475(17) 0.0192(6) Uani 1 1 d .
C13 C -0.2408(3) 0.7179(2) 0.07787(17) 0.0206(6) Uani 1 1 d .
C14 C -0.3405(3) 0.6830(3) -0.00967(18) 0.0242(7) Uani 1 1 d .
H14 H -0.3862 0.7429 -0.0360 0.029 Uiso 1 1 calc R
C15 C -0.3731(3) 0.5609(3) -0.05851(18) 0.0255(7) Uani 1 1 d .
H15 H -0.4385 0.5397 -0.1175 0.031 Uiso 1 1 calc R
C16 C -0.3080(3) 0.4708(3) -0.01897(18) 0.0239(7) Uani 1 1 d .
H16 H -0.3322 0.3889 -0.0513 0.029 Uiso 1 1 calc R
C17 C -0.2058(3) 0.5003(2) 0.06919(17) 0.0197(6) Uani 1 1 d .
C18 C -0.2051(3) 0.8524(2) 0.13037(19) 0.0257(7) Uani 1 1 d .
H18 H -0.1744 0.8526 0.1987 0.031 Uiso 1 1 calc R
C19 C -0.0799(4) 0.9178(3) 0.1020(2) 0.0453(9) Uani 1 1 d .
H19A H -0.0593 1.0022 0.1359 0.068 Uiso 1 1 calc R
H19B H -0.1040 0.9149 0.0344 0.068 Uiso 1 1 calc R
H19C H 0.0027 0.8774 0.1178 0.068 Uiso 1 1 calc R
C20 C -0.3317(4) 0.9235(3) 0.1180(2) 0.0406(9) Uani 1 1 d .
H20A H -0.3022 1.0070 0.1531 0.061 Uiso 1 1 calc R
H20B H -0.4063 0.8851 0.1418 0.061 Uiso 1 1 calc R
H20C H -0.3666 0.9234 0.0514 0.061 Uiso 1 1 calc R
C21 C -0.1473(3) 0.3957(2) 0.11297(18) 0.0225(7) Uani 1 1 d .
H21 H -0.0865 0.4327 0.1765 0.027 Uiso 1 1 calc R
C22 C -0.2667(3) 0.3055(3) 0.1264(2) 0.0299(7) Uani 1 1 d .
H22A H -0.2262 0.2412 0.1542 0.045 Uiso 1 1 calc R
H22B H -0.3306 0.2701 0.0655 0.045 Uiso 1 1 calc R
H22C H -0.3186 0.3484 0.1680 0.045 Uiso 1 1 calc R
C23 C -0.0542(3) 0.3272(3) 0.0548(2) 0.0319(7) Uani 1 1 d .
H23A H -0.0187 0.2632 0.0853 0.048 Uiso 1 1 calc R
H23B H 0.0248 0.3841 0.0510 0.048 Uiso 1 1 calc R
H23C H -0.1105 0.2913 -0.0085 0.048 Uiso 1 1 calc R
C24 C 0.2316(3) 0.8546(2) 0.55365(17) 0.0187(6) Uani 1 1 d .
C25 C 0.3725(3) 0.8968(2) 0.63037(17) 0.0192(6) Uani 1 1 d .
C26 C 0.4643(3) 0.9994(2) 0.62781(19) 0.0284(7) Uani 1 1 d .
H26 H 0.4375 1.0454 0.5814 0.034 Uiso 1 1 calc R
C27 C 0.5952(3) 1.0346(3) 0.69310(19) 0.0314(8) Uani 1 1 d .
H27 H 0.6554 1.1037 0.6903 0.038 Uiso 1 1 calc R
C28 C 0.6363(3) 0.9676(3) 0.76198(18) 0.0277(7) Uani 1 1 d .
H28 H 0.7238 0.9917 0.8062 0.033 Uiso 1 1 calc R
C29 C 0.5474(3) 0.8646(3) 0.76527(18) 0.0257(7) Uani 1 1 d .
H29 H 0.5755 0.8183 0.8112 0.031 Uiso 1 1 calc R
C30 C 0.4154(3) 0.8298(2) 0.69994(17) 0.0227(7) Uani 1 1 d .
H30 H 0.3555 0.7607 0.7031 0.027 Uiso 1 1 calc R
C31 C 0.1202(3) 0.7862(2) 0.59347(17) 0.0189(6) Uani 1 1 d .
C32 C 0.0365(3) 0.8521(3) 0.64537(18) 0.0253(7) Uani 1 1 d .
H32 H 0.0469 0.9377 0.6539 0.030 Uiso 1 1 calc R
C33 C -0.0618(3) 0.7919(3) 0.68448(18) 0.0297(7) Uani 1 1 d .
H33 H -0.1186 0.8371 0.7175 0.036 Uiso 1 1 calc R
C34 C -0.0759(3) 0.6655(3) 0.67470(18) 0.0284(7) Uani 1 1 d .
H34 H -0.1408 0.6254 0.7019 0.034 Uiso 1 1 calc R
C35 C 0.0067(3) 0.5987(3) 0.62430(17) 0.0258(7) Uani 1 1 d .
H35 H -0.0026 0.5133 0.6175 0.031 Uiso 1 1 calc R
C36 C 0.1039(3) 0.6585(2) 0.58365(17) 0.0216(6) Uani 1 1 d .
H36 H 0.1587 0.6125 0.5495 0.026 Uiso 1 1 calc R
N1 N -0.0663(2) 0.66462(19) 0.20337(14) 0.0186(5) Uani 1 1 d .
O1 O 0.01953(19) 0.77975(16) 0.38210(11) 0.0233(5) Uani 1 1 d .
H1 H -0.0362 0.7554 0.3296 0.035 Uiso 1 1 calc R

loop_
_atom_site_aniso_label
_atom_site_aniso_U_11
_atom_site_aniso_U_22
_atom_site_aniso_U_33
_atom_site_aniso_U_23
_atom_site_aniso_U_13
_atom_site_aniso_U_12
O2 0.0266(12) 0.0216(11) 0.0263(10) 0.0072(8) -0.0008(9) 0.0093(9)
C1 0.0114(15) 0.0180(14) 0.0229(14) 0.0072(12) 0.0038(12) 0.0033(12)
C2 0.0155(16) 0.0177(14) 0.0170(13) 0.0046(11) 0.0027(11) 0.0021(12)
C3 0.0205(16) 0.0190(14) 0.0143(13) 0.0036(11) 0.0050(12) 0.0038(12)
C4 0.0170(16) 0.0194(14) 0.0188(14) 0.0081(11) 0.0019(12) 0.0039(12)
C5 0.0182(16) 0.0179(14) 0.0193(14) 0.0082(11) 0.0003(12) 0.0015(12)
C6 0.0184(16) 0.0159(14) 0.0172(13) 0.0058(11) 0.0044(12) 0.0023(12)
C7 0.0158(16) 0.0288(16) 0.0197(14) 0.0056(12) 0.0007(12) 0.0080(13)
C8 0.0278(19) 0.0379(19) 0.0328(17) 0.0102(14) 0.0079(14) 0.0163(15)
C9 0.0175(17) 0.0415(18) 0.0245(15) 0.0054(13) 0.0048(13) 0.0051(14)
C10 0.0188(18) 0.050(2) 0.0294(16) 0.0098(14) 0.0018(13) 0.0120(15)
C11 0.0222(18) 0.0181(15) 0.0156(14) 0.0035(12) 0.0021(13) 0.0035(13)
C12 0.0157(16) 0.0272(16) 0.0151(13) 0.0039(12) 0.0035(12) 0.0056(13)
C13 0.0173(16) 0.0271(16) 0.0194(14) 0.0066(12) 0.0054(12) 0.0067(13)
C14 0.0208(17) 0.0313(17) 0.0224(15) 0.0101(13) 0.0025(13) 0.0096(14)
C15 0.0216(17) 0.0339(17) 0.0184(14) 0.0060(13) -0.0019(12) 0.0044(14)
C16 0.0213(17) 0.0246(16) 0.0234(15) 0.0028(12) 0.0037(13) -0.0008(13)
C17 0.0161(16) 0.0267(16) 0.0183(14) 0.0080(12) 0.0048(12) 0.0045(13)
C18 0.0277(18) 0.0265(16) 0.0228(15) 0.0044(12) 0.0042(13) 0.0081(14)
C19 0.046(2) 0.0287(19) 0.060(2) -0.0012(16) 0.0191(19) 0.0004(17)
C20 0.047(2) 0.0355(19) 0.0407(18) 0.0058(15) 0.0080(16) 0.0199(17)
C21 0.0201(17) 0.0243(15) 0.0227(14) 0.0071(12) 0.0017(13) 0.0047(13)
C22 0.0229(18) 0.0334(17) 0.0361(17) 0.0160(14) 0.0052(14) 0.0044(14)
C23 0.034(2) 0.0323(17) 0.0337(17) 0.0116(14) 0.0103(15) 0.0111(15)
C24 0.0191(16) 0.0179(14) 0.0196(14) 0.0062(11) 0.0021(12) 0.0061(12)
C25 0.0213(17) 0.0186(15) 0.0150(13) -0.0012(11) 0.0020(12) 0.0031(13)
C26 0.034(2) 0.0223(16) 0.0267(16) 0.0108(13) -0.0001(14) -0.0009(14)
C27 0.030(2) 0.0258(17) 0.0326(17) 0.0053(13) 0.0007(15) -0.0067(14)
C28 0.0212(18) 0.0328(17) 0.0238(15) 0.0032(13) -0.0026(13) 0.0015(14)
C29 0.0240(18) 0.0312(17) 0.0202(14) 0.0076(12) -0.0009(13) 0.0045(14)
C30 0.0224(17) 0.0250(16) 0.0197(14) 0.0062(12) 0.0022(13) 0.0012(13)
C31 0.0151(16) 0.0235(15) 0.0161(13) 0.0040(11) -0.0016(12) 0.0045(13)
C32 0.0225(17) 0.0292(17) 0.0208(14) 0.0010(13) -0.0003(13) 0.0076(14)
C33 0.0193(18) 0.047(2) 0.0221(15) 0.0045(14) 0.0044(13) 0.0086(15)
C34 0.0178(17) 0.046(2) 0.0200(15) 0.0109(14) -0.0005(13) 0.0005(15)
C35 0.0243(18) 0.0295(17) 0.0213(15) 0.0089(13) -0.0007(13) -0.0007(14)
C36 0.0201(17) 0.0268(16) 0.0164(13) 0.0035(12) 0.0012(12) 0.0054(13)
N1 0.0155(13) 0.0222(13) 0.0176(11) 0.0053(9) 0.0005(10) 0.0049(10)
O1 0.0180(11) 0.0317(11) 0.0193(10) 0.0035(8) 0.0012(8) 0.0089(9)

loop_
_atom_type_symbol
_atom_type_description
_atom_type_scat_dispersion_real
_atom_type_scat_dispersion_imag
_atom_type_scat_source
C C 0.0033 0.0016 'International Tables Vol C Tables 4.2.6.8 and 6.1.1.4'
H H 0.0000 0.0000 'International Tables Vol C Tables 4.2.6.8 and 6.1.1.4'
N N 0.0061 0.0033 'International Tables Vol C Tables 4.2.6.8 and 6.1.1.4'
O O 0.0106 0.0060 'International Tables Vol C Tables 4.2.6.8 and 6.1.1.4'

loop_
_geom_angle_atom_site_label_1
_geom_angle_atom_site_label_2
_geom_angle_atom_site_label_3
_geom_angle
O1 C1 C2 121.6(2)
O1 C1 C6 118.0(2)
C2 C1 C6 120.4(2)
C3 C2 C1 119.2(2)
C3 C2 C11 119.3(2)
C1 C2 C11 121.4(3)
C4 C3 C2 122.8(2)
C3 C4 C5 116.1(3)
C3 C4 C7 120.7(2)
C5 C4 C7 123.1(2)
C6 C5 C4 123.8(2)
C5 C6 C1 117.6(2)
C5 C6 C24 123.0(2)
C1 C6 C24 119.4(2)
C4 C7 C10 112.7(2)
C4 C7 C8 108.8(2)
C10 C7 C8 108.8(2)
C4 C7 C9 109.7(2)
C10 C7 C9 107.9(2)
C8 C7 C9 108.8(2)
N1 C11 C2 122.6(3)
C13 C12 C17 122.0(2)
C13 C12 N1 116.8(2)
C17 C12 N1 121.2(2)
C14 C13 C12 117.9(2)
C14 C13 C18 121.0(2)
C12 C13 C18 121.1(2)
C13 C14 C15 121.5(2)
C16 C15 C14 119.7(2)
C15 C16 C17 121.5(2)
C16 C17 C12 117.2(2)
C16 C17 C21 118.9(2)
C12 C17 C21 123.7(2)
C20 C18 C13 113.7(2)
C20 C18 C19 110.7(2)
C13 C18 C19 110.9(2)
C22 C21 C17 111.6(2)
C22 C21 C23 110.4(2)
C17 C21 C23 112.3(2)
O2 C24 C31 110.2(2)
O2 C24 C25 105.5(2)
C31 C24 C25 110.5(2)
O2 C24 C6 108.26(18)
C31 C24 C6 111.8(2)
C25 C24 C6 110.3(2)
C26 C25 C30 118.1(2)
C26 C25 C24 120.4(2)
C30 C25 C24 121.3(2)
C25 C26 C27 121.2(2)
C28 C27 C26 120.1(3)
C29 C28 C27 119.7(3)
C28 C29 C30 120.1(2)
C25 C30 C29 120.8(3)
C36 C31 C32 118.0(3)
C36 C31 C24 121.7(2)
C32 C31 C24 120.2(2)
C33 C32 C31 121.0(3)
C34 C33 C32 120.3(3)
C35 C34 C33 119.6(3)
C34 C35 C36 120.3(3)
C35 C36 C31 120.8(3)
C11 N1 C12 119.1(2)

loop_
_geom_bond_atom_site_label_1
_geom_bond_atom_site_label_2
_geom_bond_distance
O2 C24 1.443(3)
C1 O1 1.361(3)
C1 C2 1.399(3)
C1 C6 1.410(3)
C2 C3 1.394(3)
C2 C11 1.446(3)
C3 C4 1.386(3)
C4 C5 1.407(3)
C4 C7 1.528(4)
C5 C6 1.390(3)
C6 C24 1.548(3)
C7 C10 1.533(4)
C7 C8 1.536(4)
C7 C9 1.530(4)
C11 N1 1.278(3)
C12 C13 1.406(3)
C12 C17 1.409(3)
C12 N1 1.428(3)
C13 C14 1.393(3)
C13 C18 1.523(4)
C14 C15 1.388(4)
C15 C16 1.382(3)
C16 C17 1.409(3)
C17 C21 1.525(3)
C18 C20 1.516(4)
C18 C19 1.521(4)
C21 C22 1.521(4)
C21 C23 1.530(4)
C24 C31 1.530(4)
C24 C25 1.538(3)
C25 C26 1.386(4)
C25 C30 1.384(3)
C26 C27 1.385(4)
C27 C28 1.373(4)
C28 C29 1.377(4)
C29 C30 1.392(4)
C31 C36 1.392(3)
C31 C32 1.394(4)
C32 C33 1.386(4)
C33 C34 1.378(4)
C34 C35 1.380(4)
C35 C36 1.391(4)

loop_
_cod_related_entry_id
_cod_related_entry_database
_cod_related_entry_code
1 ChemSpider 30659675
